data_2205986
loop_
_publ_author_name
'Ngah, Nurziana'
'Shah, Nabihah M.'
'Kassim, Mohammad B.'
'Yamin, Bohari M.'

_publ_section_title
;
 (2<i>S</i>)-2-(3-Benzoylthioureido)-3-methylbutyric acid
;
_journal_issue 6
_journal_name_full 'Acta Crystallographica Section E'
_journal_page_first o1767
_journal_page_last o1768
_journal_paper_doi 10.1107/S1600536805014662
_journal_volume 61
_journal_year 2005
_chemical_formula_iupac 'C13 H16 N2 O3 S'
_chemical_formula_moiety 'C13 H16 N2 O3 S'
_chemical_formula_sum 'C13 H16 N2 O3 S'
_chemical_formula_weight 280.34
_chemical_name_systematic
;
(9S)-2-(3-Benzoylthioureido)-3-methylbutyric acid
;
_space_group_IT_number 19
_symmetry_cell_setting orthorhombic
_symmetry_space_group_name_Hall 'P 2ac 2ab'
_symmetry_space_group_name_H-M 'P 21 21 21'
_atom_sites_solution_hydrogens geom
_atom_sites_solution_primary direct
_atom_sites_solution_secondary difmap
_audit_creation_method SHELXL-97
_cell_angle_alpha 90.00
_cell_angle_beta 90.00
_cell_angle_gamma 90.00
_cell_formula_units_Z 4
_cell_length_a 5.2223(13)
_cell_length_b 11.781(3)
_cell_length_c 22.738(5)
_cell_measurement_reflns_used 947
_cell_measurement_temperature 298(2)
_cell_measurement_theta_max 26.5
_cell_measurement_theta_min 1.7
_cell_volume 1398.9(6)
_computing_cell_refinement 'SAINT (Siemens, 1996)'
_computing_data_collection 'SMART (Siemens, 1996)'
_computing_data_reduction SAINT
_computing_molecular_graphics SHELXTL
_computing_publication_material
;
SHELXTL, PARST (Nardelli, 1995) and PLATON (Spek, 2003)
;
_computing_structure_refinement SHELXTL
_computing_structure_solution 'SHELXTL (Sheldrick, 1997)'
_diffrn_ambient_temperature 298(2)
_diffrn_detector_area_resol_mean 83.66
_diffrn_measured_fraction_theta_full 0.99
_diffrn_measured_fraction_theta_max 0.99
_diffrn_measurement_device_type 'Bruker SMART APEX CCD area-detector'
_diffrn_measurement_method \w
_diffrn_radiation_monochromator graphite
_diffrn_radiation_source 'fine-focus sealed tube'
_diffrn_radiation_type MoK\a
_diffrn_radiation_wavelength 0.71073
_diffrn_reflns_av_R_equivalents 0.0199
_diffrn_reflns_av_sigmaI/netI 0.0142
_diffrn_reflns_limit_h_max 6
_diffrn_reflns_limit_h_min -6
_diffrn_reflns_limit_k_max 14
_diffrn_reflns_limit_k_min -14
_diffrn_reflns_limit_l_max 21
_diffrn_reflns_limit_l_min -28
_diffrn_reflns_number 7838
_diffrn_reflns_theta_full 26.5
_diffrn_reflns_theta_max 26.5
_diffrn_reflns_theta_min 1.7
_diffrn_standards_decay_% 0
_diffrn_standards_interval_time 0
_diffrn_standards_number 0
_exptl_absorpt_coefficient_mu 0.237
_exptl_absorpt_correction_T_max 0.941
_exptl_absorpt_correction_T_min 0.894
_exptl_absorpt_correction_type multi-scan
_exptl_absorpt_process_details '(SADABS; Sheldrick, 1996)'
_exptl_crystal_colour colourless
_exptl_crystal_density_diffrn 1.331
_exptl_crystal_density_method 'not measured'
_exptl_crystal_description block
_exptl_crystal_F_000 592
_exptl_crystal_size_max 0.48
_exptl_crystal_size_mid 0.44
_exptl_crystal_size_min 0.26
_refine_diff_density_max 0.30
_refine_diff_density_min -0.12
_refine_ls_extinction_method none
_refine_ls_goodness_of_fit_ref 1.07
_refine_ls_hydrogen_treatment constr
_refine_ls_matrix_type full
_refine_ls_number_parameters 172
_refine_ls_number_reflns 1711
_refine_ls_number_restraints 0
_refine_ls_restrained_S_all 1.07
_refine_ls_R_factor_all 0.037
_refine_ls_R_factor_gt 0.035
_refine_ls_shift/su_max <0.001
_refine_ls_shift/su_mean 0.000
_refine_ls_structure_factor_coef Fsqd
_refine_ls_weighting_details 'w = 1/[\s^2^(Fo^2^)+(0.0544P)^2^+0.2185P] where P = (Fo^2^+2Fc^2^)/3'
_refine_ls_weighting_scheme calc
_refine_ls_wR_factor_gt 0.088
_refine_ls_wR_factor_ref 0.090
_reflns_number_gt 1624
_reflns_number_total 1711
_reflns_threshold_expression I>2\s(I)
_cod_data_source_file is6074.cif
_cod_data_source_block I
_cod_depositor_comments
;
The following automatic conversions were performed:
'_symmetry_cell_setting' value 'Orthorhombic' changed to 'orthorhombic'
according to '/home/saulius/struct/CIF-dictionaries/cif_core.dic'
dictionary named 'cif_core.dic' version 2.4.1 from 2010-06-29.

Automatic conversion script
Id: cif_fix_enum 1527 2010-12-29 10:47:43Z saulius 

The following automatic conversions were performed:

'_symmetry_cell_setting' value 'Orthorhombic' changed to
'orthorhombic' according to
/home/saulius/struct/CIF-dictionaries/cif_core.dic dictionary named
'cif_core.dic' version 2.4.1 from 2010-06-29.

Automatic conversion script
Id: cif_fix_values 1715 2011-07-08 13:25:40Z adriana 
;
_cod_original_cell_volume 1399.0(6)
_cod_database_code 2205986
_cod_database_fobs_code 2205986

loop_
_symmetry_equiv_pos_as_xyz
'x, y, z'
'-x+1/2, -y, z+1/2'
'-x, y+1/2, -z+1/2'
'x+1/2, -y+1/2, -z'

loop_
_atom_site_label
_atom_site_fract_x
_atom_site_fract_y
_atom_site_fract_z
_atom_site_U_iso_or_equiv
_atom_site_adp_type
_atom_site_calc_flag
_atom_site_refinement_flags
_atom_site_occupancy
_atom_site_type_symbol
S1 0.70636(13) 0.09519(5) 0.76476(2) 0.04777(18) Uani d . 1 S
O1 0.1909(5) 0.13572(17) 0.92241(8) 0.0670(6) Uani d . 1 O
O2 0.3691(4) -0.17534(19) 0.81277(9) 0.0629(5) Uani d . 1 O
H2 0.3356 -0.2289 0.7911 0.075 Uiso calc R 1 H
O3 0.7717(4) -0.21307(14) 0.78644(8) 0.0550(4) Uani d . 1 O
N1 0.3330(4) 0.18026(15) 0.83078(8) 0.0409(4) Uani d . 1 N
H1A 0.3147 0.2269 0.8020 0.049 Uiso calc R 1 H
N2 0.5274(4) 0.01827(15) 0.86560(8) 0.0428(4) Uani d . 1 N
H2A 0.4291 0.0262 0.8957 0.051 Uiso calc R 1 H
C1 -0.1791(6) 0.3007(2) 0.92366(11) 0.0587(7) Uani d . 1 C
H1B -0.1726 0.2478 0.9540 0.070 Uiso calc R 1 H
C2 -0.3606(7) 0.3852(3) 0.92467(14) 0.0685(8) Uani d . 1 C
H2B -0.4766 0.3892 0.9556 0.082 Uiso calc R 1 H
C3 -0.3711(6) 0.4637(2) 0.88008(14) 0.0650(8) Uani d . 1 C
H3A -0.4953 0.5203 0.8807 0.078 Uiso calc R 1 H
C4 -0.1994(7) 0.4587(3) 0.83489(14) 0.0688(8) Uani d . 1 C
H4A -0.2057 0.5125 0.8050 0.083 Uiso calc R 1 H
C5 -0.0164(6) 0.3742(2) 0.83333(12) 0.0585(7) Uani d . 1 C
H5A 0.0999 0.3713 0.8024 0.070 Uiso calc R 1 H
C6 -0.0053(5) 0.29382(18) 0.87756(10) 0.0435(5) Uani d . 1 C
C7 0.1777(5) 0.19717(19) 0.87916(10) 0.0454(5) Uani d . 1 C
C8 0.5148(5) 0.09605(17) 0.82384(9) 0.0386(4) Uani d . 1 C
C9 0.6960(5) -0.07956(17) 0.86419(9) 0.0398(5) Uani d . 1 C
H9A 0.8711 -0.0534 0.8566 0.048 Uiso calc R 1 H
C10 0.6892(6) -0.13945(19) 0.92466(9) 0.0464(5) Uani d . 1 C
H10A 0.5128 -0.1642 0.9319 0.056 Uiso calc R 1 H
C11 0.7644(8) -0.0594(2) 0.97371(11) 0.0743(10) Uani d . 1 C
H11A 0.7589 -0.0990 1.0106 0.111 Uiso calc R 1 H
H11B 0.6472 0.0034 0.9748 0.111 Uiso calc R 1 H
H11C 0.9347 -0.0317 0.9669 0.111 Uiso calc R 1 H
C12 0.8588(8) -0.2442(3) 0.92482(13) 0.0751(9) Uani d . 1 C
H12A 0.8504 -0.2801 0.9627 0.113 Uiso calc R 1 H
H12B 1.0323 -0.2225 0.9167 0.113 Uiso calc R 1 H
H12C 0.8007 -0.2963 0.8952 0.113 Uiso calc R 1 H
C13 0.6196(5) -0.1626(2) 0.81610(10) 0.0434(5) Uani d . 1 C

loop_
_atom_site_aniso_label
_atom_site_aniso_U_11
_atom_site_aniso_U_22
_atom_site_aniso_U_33
_atom_site_aniso_U_12
_atom_site_aniso_U_13
_atom_site_aniso_U_23
S1 0.0558(3) 0.0455(3) 0.0420(3) 0.0078(3) 0.0104(3) 0.0061(2)
O1 0.0832(14) 0.0667(11) 0.0509(10) 0.0215(11) 0.0243(10) 0.0177(8)
O2 0.0511(11) 0.0708(12) 0.0667(12) -0.0067(10) -0.0047(9) -0.0251(10)
O3 0.0582(11) 0.0539(9) 0.0528(9) 0.0019(9) 0.0034(9) -0.0123(8)
N1 0.0497(11) 0.0369(8) 0.0362(8) 0.0028(9) 0.0055(8) 0.0027(7)
N2 0.0541(12) 0.0375(8) 0.0369(9) 0.0014(9) 0.0061(9) 0.0023(7)
C1 0.0718(18) 0.0533(14) 0.0509(13) 0.0048(14) 0.0176(14) -0.0027(11)
C2 0.071(2) 0.0691(17) 0.0654(17) 0.0084(16) 0.0262(16) -0.0111(14)
C3 0.0578(17) 0.0547(15) 0.083(2) 0.0127(13) 0.0083(16) -0.0142(15)
C4 0.075(2) 0.0629(16) 0.0682(16) 0.0204(17) 0.0097(17) 0.0106(14)
C5 0.0615(16) 0.0596(14) 0.0545(13) 0.0141(13) 0.0151(14) 0.0053(12)
C6 0.0463(12) 0.0419(11) 0.0425(11) -0.0012(10) 0.0037(11) -0.0058(9)
C7 0.0507(13) 0.0435(11) 0.0420(11) -0.0024(11) 0.0062(10) 0.0009(9)
C8 0.0459(11) 0.0348(9) 0.0352(9) -0.0051(10) -0.0029(9) -0.0033(8)
C9 0.0456(11) 0.0364(10) 0.0373(10) -0.0031(10) -0.0034(9) 0.0009(8)
C10 0.0547(14) 0.0440(11) 0.0405(11) -0.0096(11) -0.0064(11) 0.0062(9)
C11 0.115(3) 0.0666(17) 0.0415(12) -0.024(2) -0.0114(17) 0.0030(12)
C12 0.096(3) 0.0655(17) 0.0642(17) 0.0146(18) -0.0091(18) 0.0198(14)
C13 0.0502(13) 0.0404(11) 0.0396(11) -0.0021(10) -0.0046(10) 0.0006(9)

loop_
_atom_type_symbol
_atom_type_description
_atom_type_scat_dispersion_real
_atom_type_scat_dispersion_imag
_atom_type_scat_source
C C 0.0033 0.0000 'International Tables Vol C Tables 4.2.6.8 and 6.1.1.4'
H H 0.0000 0.0000 'International Tables Vol C Tables 4.2.6.8 and 6.1.1.4'
N N 0.0061 0.0000 'International Tables Vol C Tables 4.2.6.8 and 6.1.1.4'
O O 0.0106 0.0000 'International Tables Vol C Tables 4.2.6.8 and 6.1.1.4'
S S 0.1246 0.0000 'International Tables Vol C Tables 4.2.6.8 and 6.1.1.4'

loop_
_geom_angle_atom_site_label_1
_geom_angle_atom_site_label_2
_geom_angle_atom_site_label_3
_geom_angle
C13 O2 H2 109.5
C7 N1 C8 126.71(18)
C7 N1 H1A 116.6
C8 N1 H1A 116.6
C8 N2 C9 124.44(19)
C8 N2 H2A 117.8
C9 N2 H2A 117.8
C2 C1 C6 120.4(2)
C2 C1 H1B 119.8
C6 C1 H1B 119.8
C3 C2 C1 120.2(3)
C3 C2 H2B 119.9
C1 C2 H2B 119.9
C4 C3 C2 120.0(3)
C4 C3 H3A 120.0
C2 C3 H3A 120.0
C3 C4 C5 120.4(3)
C3 C4 H4A 119.8
C5 C4 H4A 119.8
C4 C5 C6 120.3(3)
C4 C5 H5A 119.9
C6 C5 H5A 119.9
C5 C6 C1 118.8(2)
C5 C6 C7 124.7(2)
C1 C6 C7 116.5(2)
O1 C7 N1 121.5(2)
O1 C7 C6 120.6(2)
N1 C7 C6 117.92(19)
N2 C8 N1 116.75(19)
N2 C8 S1 122.84(18)
N1 C8 S1 120.41(15)
N2 C9 C13 111.61(19)
N2 C9 C10 109.21(18)
C13 C9 C10 109.86(17)
N2 C9 H9A 108.7
C13 C9 H9A 108.7
C10 C9 H9A 108.7
C11 C10 C12 110.7(3)
C11 C10 C9 111.42(18)
C12 C10 C9 111.1(2)
C11 C10 H10A 107.8
C12 C10 H10A 107.8
C9 C10 H10A 107.8
C10 C11 H11A 109.5
C10 C11 H11B 109.5
H11A C11 H11B 109.5
C10 C11 H11C 109.5
H11A C11 H11C 109.5
H11B C11 H11C 109.5
C10 C12 H12A 109.5
C10 C12 H12B 109.5
H12A C12 H12B 109.5
C10 C12 H12C 109.5
H12A C12 H12C 109.5
H12B C12 H12C 109.5
O3 C13 O2 124.6(2)
O3 C13 C9 123.3(2)
O2 C13 C9 112.0(2)

loop_
_geom_bond_atom_site_label_1
_geom_bond_atom_site_label_2
_geom_bond_distance
_geom_bond_publ_flag
S1 C8 1.675(2) yes
O1 C7 1.223(3) yes
O2 C13 1.319(3) yes
O2 H2 0.8200 ?
O3 C13 1.199(3) yes
N1 C7 1.381(3) yes
N1 C8 1.382(3) yes
N1 H1A 0.8600 ?
N2 C8 1.321(3) yes
N2 C9 1.451(3) yes
N2 H2A 0.8600 ?
C1 C2 1.375(4) ?
C1 C6 1.389(3) ?
C1 H1B 0.9300 ?
C2 C3 1.374(4) ?
C2 H2B 0.9300 ?
C3 C4 1.365(4) ?
C3 H3A 0.9300 ?
C4 C5 1.381(4) ?
C4 H4A 0.9300 ?
C5 C6 1.382(3) ?
C5 H5A 0.9300 ?
C6 C7 1.487(3) ?
C9 C13 1.521(3) yes
C9 C10 1.546(3) yes
C9 H9A 0.9800 ?
C10 C11 1.513(3) ?
C10 C12 1.519(4) ?
C10 H10A 0.9800 ?
C11 H11A 0.9600 ?
C11 H11B 0.9600 ?
C11 H11C 0.9600 ?
C12 H12A 0.9600 ?
C12 H12B 0.9600 ?
C12 H12C 0.9600 ?

loop_
_geom_hbond_atom_site_label_D
_geom_hbond_atom_site_label_H
_geom_hbond_atom_site_label_A
_geom_hbond_site_symmetry_A
_geom_hbond_distance_DH
_geom_hbond_distance_HA
_geom_hbond_distance_DA
_geom_hbond_angle_DHA
_geom_hbond_publ_flag
N2 H2A O1 . 0.86 1.89 2.583(3) 136 yes
C1 H1B O1 . 0.93 2.42 2.741(4) 100 no
C11 H11B N2 . 0.96 2.57 2.900(4) 101 no
N1 H1A O3 3_656 0.86 2.18 2.997(3) 159 yes
O2 H2 S1 3_646 0.82 2.44 3.251(2) 170 yes
C5 H5A O3 3_656 0.93 2.35 3.179(3) 148 yes
C11 H11C O1 1_655 0.96 2.59 3.407(4) 143 no

loop_
_geom_torsion_atom_site_label_1
_geom_torsion_atom_site_label_2
_geom_torsion_atom_site_label_3
_geom_torsion_atom_site_label_4
_geom_torsion
C6 C1 C2 C3 -0.1(5)
C1 C2 C3 C4 -0.7(5)
C2 C3 C4 C5 0.8(5)
C3 C4 C5 C6 -0.1(5)
C4 C5 C6 C1 -0.7(4)
C4 C5 C6 C7 177.8(3)
C2 C1 C6 C5 0.8(4)
C2 C1 C6 C7 -177.9(3)
C8 N1 C7 O1 0.5(4)
C8 N1 C7 C6 179.8(2)
C5 C6 C7 O1 173.3(3)
C1 C6 C7 O1 -8.1(4)
C5 C6 C7 N1 -5.9(4)
C1 C6 C7 N1 172.7(2)
C9 N2 C8 N1 176.5(2)
C9 N2 C8 S1 -3.5(3)
C7 N1 C8 N2 5.9(3)
C7 N1 C8 S1 -174.17(19)
C8 N2 C9 C13 -67.6(3)
C8 N2 C9 C10 170.7(2)
N2 C9 C10 C11 -57.3(3)
C13 C9 C10 C11 180.0(3)
N2 C9 C10 C12 178.7(2)
C13 C9 C10 C12 56.0(3)
N2 C9 C13 O3 141.2(2)
C10 C9 C13 O3 -97.5(3)
N2 C9 C13 O2 -41.2(3)
C10 C9 C13 O2 80.1(3)

loop_
_cod_related_entry_id
_cod_related_entry_database
_cod_related_entry_code
1 ChemSpider 21173297
